data_4507948
loop_
_publ_author_name
'Nguyen, Huong Giang T.'
'Weston, Mitchell H.'
'Sarjeant, Amy A.'
'Gardner, Daniel M.'
'An, Zhi'
'Carmieli, Raanan'
'Wasielewski, Michael R.'
'Farha, Omar K.'
'Hupp, Joseph T.'
'Nguyen, SonBinh T.'

_publ_section_title
;
 Design, Synthesis, Characterization, and Catalytic Properties of a
 Large-Pore Metal-Organic Framework Possessing Single-Site
 Vanadyl(monocatecholate) Moieties
;
_journal_issue 8
_journal_name_full 'Crystal Growth &amp; Design'
_journal_page_first 3528
_journal_paper_doi 10.1021/cg400500t
_journal_volume 13
_journal_year 2013
_chemical_formula_moiety 'C61 H33 Br2 N2 O14 Zn2'
_chemical_formula_sum 'C61 H33 Br2 N2 O14 Zn2'
_chemical_formula_weight 1308.45
_chemical_name_systematic
;
 ? 
;
_space_group_crystal_system orthorhombic
_space_group_IT_number 47
_space_group_name_Hall '-P 2 2'
_space_group_name_H-M_alt 'P m m m'
_symmetry_space_group_name_Hall '-P 2 2'
_symmetry_space_group_name_H-M 'P m m m'
_atom_sites_solution_hydrogens geom
_atom_sites_solution_primary dual
_atom_sites_solution_secondary difmap
_audit_creation_date 2012-04-18
_audit_creation_method
;
  Olex2 1.1
  (compiled Nov  1 2011 20:42:30, GUI svn.r3906)
;
_cell_angle_alpha 90.00
_cell_angle_beta 90.00
_cell_angle_gamma 90.00
_cell_formula_units_Z 1
_cell_length_a 10.9619(11)
_cell_length_b 16.0098(14)
_cell_length_c 23.383(4)
_cell_measurement_reflns_used 2829
_cell_measurement_temperature 100(2)
_cell_measurement_theta_max 58.15
_cell_measurement_theta_min 4.03
_cell_volume 4103.7(9)
_computing_cell_refinement 'SAINT V7.23A (Bruker, 2005)'
_computing_data_collection 'APEX2 V2.1-4 (Bruker, 2007)'
_computing_data_reduction 'Bruker SAINT'
_computing_molecular_graphics
;
O. V. Dolomanov, L. J. Bourhis, R. J. Gildea, J. A. K. Howard and H. Puschmann,
OLEX2: a complete structure solution, refinement and analysis program.
J. Appl. Cryst. (2009). 42, 339-341.
;
_computing_publication_material
;
O. V. Dolomanov, L. J. Bourhis, R. J. Gildea, J. A. K. Howard and H. Puschmann,
OLEX2: a complete structure solution, refinement and analysis program.
J. Appl. Cryst. (2009). 42, 339-341.
;
_computing_structure_refinement
;
XL, G.M. Sheldrick, Acta Cryst.
(2008). A64, 112-122
;
_computing_structure_solution
;
XM, G.M. Sheldrick, Acta Cryst.
(2008). A64, 112-122
;
_diffrn_ambient_temperature 100.0
_diffrn_detector_area_resol_mean 8
_diffrn_measured_fraction_theta_full 0.964
_diffrn_measured_fraction_theta_max 0.964
_diffrn_measurement_device_type 'Bruker Kappa APEX CCD area detector'
_diffrn_measurement_method '\w and \f scans'
_diffrn_radiation_monochromator 'MX optics'
_diffrn_radiation_type CuK\a
_diffrn_radiation_wavelength 1.54184
_diffrn_reflns_av_R_equivalents 0.1381
_diffrn_reflns_av_unetI/netI 0.1017
_diffrn_reflns_limit_h_max 9
_diffrn_reflns_limit_h_min -10
_diffrn_reflns_limit_k_max 15
_diffrn_reflns_limit_k_min -15
_diffrn_reflns_limit_l_max 23
_diffrn_reflns_limit_l_min -23
_diffrn_reflns_number 12093
_diffrn_reflns_theta_full 50.43
_diffrn_reflns_theta_max 50.43
_diffrn_reflns_theta_min 3.35
_diffrn_source microsource
_diffrn_source_current 0.65
_diffrn_source_power 0.02925
_diffrn_source_voltage 45.0
_exptl_absorpt_coefficient_mu 1.128
_exptl_absorpt_correction_T_max 0.7515
_exptl_absorpt_correction_T_min 0.4598
_exptl_absorpt_correction_type multi-scan
_exptl_absorpt_process_details
;
SADABS-2008/1 (Bruker,2008) was used for absorption correction.
R(int) was 0.1051 before and 0.0729 after correction.
The Ratio of minimum to maximum transmission is 0.6118.
The \l/2 correction factor is 0.0015.
;
_exptl_crystal_colour yellow
_exptl_crystal_colour_primary yellow
_exptl_crystal_density_diffrn 0.529
_exptl_crystal_density_method 'not measured'
_exptl_crystal_description block
_exptl_crystal_F_000 655
_exptl_crystal_size_max 0.282
_exptl_crystal_size_mid 0.126
_exptl_crystal_size_min 0.06
_refine_diff_density_max 2.486
_refine_diff_density_min -0.785
_refine_diff_density_rms 0.105
_refine_ls_extinction_method none
_refine_ls_goodness_of_fit_ref 1.173
_refine_ls_hydrogen_treatment constr
_refine_ls_matrix_type full
_refine_ls_number_parameters 155
_refine_ls_number_reflns 2382
_refine_ls_number_restraints 220
_refine_ls_restrained_S_all 1.182
_refine_ls_R_factor_all 0.1584
_refine_ls_R_factor_gt 0.1208
_refine_ls_shift/su_max 0.000
_refine_ls_shift/su_mean 0.000
_refine_ls_structure_factor_coef Fsqd
_refine_ls_weighting_details 'calc w=1/[\s^2^(Fo^2^)+(0.2000P)^2^+0.0000P] where P=(Fo^2^+2Fc^2^)/3'
_refine_ls_weighting_scheme calc
_refine_ls_wR_factor_gt 0.3308
_refine_ls_wR_factor_ref 0.3582
_reflns_number_gt 1272
_reflns_number_total 2382
_reflns_threshold_expression >2sigma(I)
_cod_data_source_file cg400500t_si_002.cif
_cod_data_source_block n1639b
_cod_database_code 4507948
_smtbx_masks_special_details
;
The solvent masking procedure as implemented in Olex2 was used to remove the
electronic contribution of solvent molecules from the refinement.  Only the
atoms used in the refinement model are reported in the formula here.

Total solvent accessible volume / cell = 2927.6 Ang^3^ [71.3%]
Total electron count / cell = 192.4
;

loop_
_space_group_symop_id
_space_group_symop_operation_xyz
1 'x, y, z'
2 '-x, -y, z'
3 'x, -y, -z'
4 '-x, y, -z'
5 '-x, -y, -z'
6 'x, y, -z'
7 '-x, y, z'
8 'x, -y, z'

loop_
_atom_site_label
_atom_site_type_symbol
_atom_site_fract_x
_atom_site_fract_y
_atom_site_fract_z
_atom_site_U_iso_or_equiv
_atom_site_adp_type
_atom_site_occupancy
_atom_site_symmetry_multiplicity
_atom_site_calc_flag
_atom_site_refinement_flags
_atom_site_disorder_assembly
_atom_site_disorder_group
Zn1 Zn 0.0000 0.0000 0.06283(12) 0.0713(11) Uani 1 4 d SU . .
Br1 Br -0.20229(17) -0.5000 0.0000 0.1284(16) Uani 1 4 d SU . .
C5 C -0.3693(10) -0.3417(6) 0.0000 0.072(2) Uani 1 2 d SU . .
C2 C -0.2364(12) -0.1936(7) 0.0000 0.079(2) Uani 1 2 d SU . .
C1 C -0.1544(13) -0.1163(8) 0.0000 0.082(2) Uani 1 2 d SU . .
C6 C -0.4351(9) -0.4234(6) 0.0000 0.070(3) Uani 1 2 d SU . .
O1 O -0.1270(6) -0.0890(4) 0.0468(3) 0.090(2) Uani 1 1 d U . .
C4 C -0.3404(8) -0.3036(5) -0.0500(5) 0.084(2) Uani 1 1 d U . .
H4 H -0.3669 -0.3274 -0.0850 0.101 Uiso 1 1 calc R . .
C7 C -0.3719(14) -0.5000 0.0000 0.071(3) Uani 1 4 d SU . .
C3 C -0.2713(9) -0.2287(5) -0.0506(5) 0.085(2) Uani 1 1 d U . .
H3 H -0.2495 -0.2033 -0.0859 0.102 Uiso 1 1 calc R . .
N1 N 0.0000 0.0000 0.1393(10) 0.231(6) Uani 1 4 d SDU . .
C10 C 0.0000 0.0000 0.2742(11) 0.254(6) Uani 1 4 d SDU . .
C8 C 0.0955(14) 0.0000 0.1777(7) 0.239(6) Uani 1 2 d SDU . .
H8 H 0.1740 0.0000 0.1605 0.287 Uiso 1 2 calc SR . .
C9 C 0.0973(14) 0.0000 0.2367(7) 0.246(6) Uani 1 2 d SDU . .
H9 H 0.1759 0.0000 0.2538 0.296 Uiso 1 2 calc SR . .
C11 C 0.0000 0.0000 0.3291(7) 0.262(6) Uani 1 4 d SDU . .
C12 C 0.0000 0.0000 0.3778(7) 0.269(7) Uani 1 4 d SDU . .
C13 C 0.0000 0.0000 0.4329(7) 0.277(7) Uani 1 4 d SDU . .
C14 C -0.0971(13) 0.0000 0.47049(2) 0.284(7) Uani 1 2 d SDU . .
O4 O -0.2198(16) 0.0000 0.4473(13) 0.292(7) Uani 0.50 2 d SPDU . .
C15 C -0.352(2) 0.0000 0.4519(8) 0.297(7) Uani 0.50 2 d SPDU . .
O5 O -0.4138(18) 0.0000 0.3973(8) 0.300(8) Uani 0.50 2 d SPDU . .
O6 O -0.409(3) 0.0000 0.5000 0.300(8) Uani 1 4 d SDU . .
C16 C -0.5000 0.0000 0.3503(10) 0.300(8) Uani 1 4 d SDU . .
C17 C -0.434(3) -0.001(5) 0.2941(10) 0.301(9) Uani 0.13 1 d PDU A -1
H17A H -0.3739 0.0446 0.2934 0.452 Uiso 0.13 1 calc PR A -1
H17B H -0.4925 0.0070 0.2629 0.452 Uiso 0.13 1 calc PR A -1
H17C H -0.3920 -0.0544 0.2894 0.452 Uiso 0.13 1 calc PR A -1
C18 C -0.581(5) -0.075(2) 0.353(3) 0.301(10) Uani 0.13 1 d PDU B -1
H18A H -0.5639 -0.1073 0.3872 0.451 Uiso 0.13 1 calc PR B -1
H18B H -0.5667 -0.1103 0.3188 0.451 Uiso 0.13 1 calc PR B -1
H18C H -0.6669 -0.0573 0.3529 0.451 Uiso 0.13 1 calc PR B -1
C19 C -0.580(5) 0.076(2) 0.352(3) 0.301(9) Uani 0.13 1 d PDU A -1
H19A H -0.5725 0.1031 0.3894 0.451 Uiso 0.13 1 calc PR A -1
H19B H -0.6650 0.0595 0.3456 0.451 Uiso 0.13 1 calc PR A -1
H19C H -0.5546 0.1150 0.3219 0.451 Uiso 0.13 1 calc PR A -1

loop_
_atom_site_aniso_label
_atom_site_aniso_U_11
_atom_site_aniso_U_22
_atom_site_aniso_U_33
_atom_site_aniso_U_23
_atom_site_aniso_U_13
_atom_site_aniso_U_12
Zn1 0.0518(14) 0.0172(12) 0.145(3) 0.000 0.000 0.000
Br1 0.0563(13) 0.0398(13) 0.289(4) 0.000 0.000 0.000
C5 0.059(4) 0.020(3) 0.136(6) 0.000 0.000 0.000(3)
C2 0.070(4) 0.030(4) 0.137(6) 0.000 0.000 -0.003(3)
C1 0.075(4) 0.025(4) 0.145(6) 0.000 0.000 -0.004(3)
C6 0.058(4) 0.016(3) 0.136(7) 0.000 0.000 -0.001(3)
O1 0.084(4) 0.035(3) 0.153(6) 0.009(3) 0.007(3) -0.014(3)
C4 0.077(4) 0.038(3) 0.136(6) -0.003(3) 0.000(3) -0.009(3)
C7 0.057(4) 0.016(4) 0.140(8) 0.000 0.000 0.000
C3 0.080(4) 0.038(3) 0.138(6) 0.001(3) 0.002(3) -0.011(3)
N1 0.258(15) 0.298(17) 0.136(5) 0.000 0.000 0.000
C10 0.294(14) 0.319(16) 0.148(8) 0.000 0.000 0.000
C8 0.269(14) 0.308(16) 0.140(6) 0.000 -0.005(3) 0.000
C9 0.282(14) 0.314(16) 0.143(7) 0.000 -0.006(3) 0.000
C11 0.308(14) 0.325(16) 0.152(8) 0.000 0.000 0.000
C12 0.321(14) 0.330(17) 0.157(9) 0.000 0.000 0.000
C13 0.333(14) 0.336(17) 0.161(9) 0.000 0.000 0.000
C14 0.340(14) 0.342(18) 0.171(9) 0.000 0.005(3) 0.000
O4 0.344(15) 0.348(18) 0.183(10) 0.000 0.002(4) 0.000
C15 0.347(15) 0.353(19) 0.193(11) 0.000 0.000(3) 0.000
O5 0.350(15) 0.354(19) 0.195(12) 0.000 -0.002(3) 0.000
O6 0.349(15) 0.356(19) 0.196(12) 0.000 0.000 0.000
C16 0.351(16) 0.35(2) 0.195(12) 0.000 0.000 0.000
C17 0.353(19) 0.36(2) 0.195(13) 0.000(10) 0.001(7) 0.000(10)
C18 0.351(19) 0.36(2) 0.196(16) 0.000(10) 0.001(10) -0.002(10)
C19 0.351(19) 0.36(2) 0.196(16) 0.001(9) 0.000(9) 0.001(7)

loop_
_atom_type_symbol
_atom_type_description
_atom_type_scat_dispersion_real
_atom_type_scat_dispersion_imag
_atom_type_scat_source
C C 0.0181 0.0091 'International Tables Vol C Tables 4.2.6.8 and 6.1.1.4'
H H 0.0000 0.0000 'International Tables Vol C Tables 4.2.6.8 and 6.1.1.4'
Br Br -0.6763 1.2805 'International Tables Vol C Tables 4.2.6.8 and 6.1.1.4'
N N 0.0311 0.0180 'International Tables Vol C Tables 4.2.6.8 and 6.1.1.4'
O O 0.0492 0.0322 'International Tables Vol C Tables 4.2.6.8 and 6.1.1.4'
Zn Zn -1.5491 0.6778 'International Tables Vol C Tables 4.2.6.8 and 6.1.1.4'

loop_
_geom_angle_atom_site_label_1
_geom_angle_atom_site_label_2
_geom_angle_atom_site_label_3
_geom_angle
_geom_angle_site_symmetry_1
_geom_angle_site_symmetry_3
O1 Zn1 Zn1 79.4(2) 7 5
O1 Zn1 Zn1 79.4(2) . 5
O1 Zn1 Zn1 79.4(2) 2 5
O1 Zn1 Zn1 79.4(2) 8 5
O1 Zn1 O1 86.8(4) 2 8
O1 Zn1 O1 89.3(4) 2 7
O1 Zn1 O1 158.7(4) 8 7
O1 Zn1 O1 158.7(4) 2 .
O1 Zn1 O1 89.3(4) 8 .
O1 Zn1 O1 86.8(4) 7 .
N1 Zn1 Zn1 180.0 . 5
N1 Zn1 O1 100.6(2) . .
N1 Zn1 O1 100.6(2) . 7
N1 Zn1 O1 100.6(2) . 2
N1 Zn1 O1 100.6(2) . 8
C4 C5 C6 120.5(6) . .
C4 C5 C6 120.5(6) 6 .
C4 C5 C4 119.1(12) 6 .
C3 C2 C1 119.8(6) . .
C3 C2 C1 119.8(6) 6 .
C3 C2 C3 120.3(13) 6 .
O1 C1 C2 115.8(7) 6 .
O1 C1 C2 115.8(7) . .
O1 C1 O1 128.3(13) . 6
C6 C6 C5 118.9(6) 7_455 .
C7 C6 C5 121.7(10) . .
C7 C6 C6 119.5(7) . 7_455
C1 O1 Zn1 126.0(8) . .
C5 C4 H4 119.5 . .
C5 C4 C3 121.0(11) . .
C3 C4 H4 119.5 . .
C6 C7 Br1 119.5(7) 3_545 .
C6 C7 Br1 119.5(7) . .
C6 C7 C6 121.0(13) 3_545 .
C2 C3 C4 119.2(11) . .
C2 C3 H3 120.4 . .
C4 C3 H3 120.4 . .
C8 N1 Zn1 130.6(10) 2 .
C8 N1 Zn1 130.6(10) . .
C8 N1 C8 98.7(19) . 2
C9 C10 C9 101(2) 2 .
C11 C10 C9 129.4(10) . 2
C11 C10 C9 129.4(10) . .
N1 C8 H8 114.3 . .
C9 C8 N1 131.4(12) . .
C9 C8 H8 114.3 . .
C10 C9 H9 115.7 . .
C8 C9 C10 128.6(12) . .
C8 C9 H9 115.7 . .
C12 C11 C10 180.000(5) . .
C11 C12 C13 180.000(3) . .
C12 C13 C14 129.5(9) . 2
C12 C13 C14 129.5(9) . .
C14 C13 C14 101.0(19) 2 .
C13 C14 C14 129.5(9) . 3_556
C13 C14 O4 118.5(15) . .
C14 C14 O4 112.0(13) 3_556 .
C14 O4 C15 154(2) . .
O5 C15 O4 113.5(14) . .
O5 C15 O4 113.5(14) 8 .
O5 C15 O5 0.0(15) 8 .
O6 C15 O4 123.2(14) . .
O6 C15 O5 123.2(14) . .
O6 C15 O5 123.2(14) . 8
C15 O5 C16 167.1(19) . .
C15 O5 C18 126.6(14) . 2_455
C15 O5 C18 126.6(14) . 7_455
C15 O5 C19 126.9(14) . 2_455
C15 O5 C19 126.9(14) . 7_455
O5 O5 C15 0(10) 8 .
O5 O5 C16 0(10) 8 .
O5 O5 C18 0(10) 8 7_455
O5 O5 C18 0(10) 8 2_455
O5 O5 C19 0(10) 8 7_455
O5 O5 C19 0(10) 8 2_455
C16 O5 C18 58.7(16) . 7_455
C16 O5 C18 58.7(16) . 2_455
C16 O5 C19 58.3(16) . 2_455
C16 O5 C19 58.3(16) . 7_455
C18 O5 C18 98(2) 7_455 2_455
C18 O5 C19 97.8(19) 2_455 2_455
C18 O5 C19 1(4) 7_455 2_455
C18 O5 C19 97.8(19) 7_455 7_455
C18 O5 C19 1(4) 2_455 7_455
C19 O5 C19 98(2) 2_455 7_455
C15 O6 C15 122(2) . 6_556
O5 C16 O5 0.0(10) 8 .
O5 C16 O5 81(2) 8 7_455
O5 C16 O5 81(2) . 7_455
O5 C16 O5 81(2) 8 2_455
O5 C16 O5 81(2) . 2_455
O5 C16 O5 0.0(15) 7_455 2_455
O5 C16 C17 110.4(9) . .
O5 C16 C17 168(2) 7_455 .
O5 C16 C17 110.4(9) 8 .
O5 C16 C17 168(2) 2_455 .
O5 C16 C17 168(2) . 2_455
O5 C16 C17 168(2) 8 2_455
O5 C16 C17 110.4(9) 7_455 2_455
O5 C16 C17 110.4(9) 2_455 2_455
O5 C16 C18 66(3) 8 2_455
O5 C16 C18 66(3) . 2_455
O5 C16 C18 111.2(9) 8 8
O5 C16 C18 111.2(9) 2_455 2_455
O5 C16 C18 66(3) 2_455 8
O5 C16 C18 66(3) 7_455 8
O5 C16 C18 111.2(9) 7_455 2_455
O5 C16 C18 111.2(9) . 8
O5 C16 C19 111.2(9) 7_455 7_455
O5 C16 C19 111.2(9) 2_455 7_455
O5 C16 C19 66(3) . 7_455
O5 C16 C19 66(3) 8 7_455
O5 C16 C19 111.2(9) 2_455 2_455
O5 C16 C19 66(3) 8 2_455
O5 C16 C19 111.2(9) 7_455 2_455
O5 C16 C19 66(3) . 2_455
O5 C16 C19 66(3) 2_455 .
O5 C16 C19 66(3) 7_455 .
O5 C16 C19 111.2(9) 8 .
O5 C16 C19 111.2(9) . .
O5 C16 C19 66(3) 2_455 8
O5 C16 C19 66(3) 7_455 8
O5 C16 C19 111.2(9) . 8
O5 C16 C19 111.2(9) 8 8
C17 C16 C17 58(3) . 2_455
C17 C16 C18 108.2(9) 2_455 2_455
C17 C16 C18 75(2) 2_455 8
C17 C16 C18 75(4) . 2_455
C17 C16 C18 109(5) . 8
C17 C16 C19 75(4) . 2_455
C17 C16 C19 75(2) . 7_455
C17 C16 C19 107(5) . 8
C17 C16 C19 108.2(9) . .
C18 C16 C18 73(5) 2_455 8
C19 C16 C17 108.2(9) 2_455 2_455
C19 C16 C17 75(4) . 2_455
C19 C16 C17 107(5) 7_455 2_455
C19 C16 C17 75(2) 8 2_455
C19 C16 C18 72.3(9) . 2_455
C19 C16 C18 107.6(9) 2_455 2_455
C19 C16 C18 176(2) 8 2_455
C19 C16 C18 1(6) 7_455 2_455
C19 C16 C18 107.6(9) 8 8
C19 C16 C18 72.3(9) 7_455 8
C19 C16 C18 176(2) 2_455 8
C19 C16 C18 1(6) . 8
C19 C16 C19 108(5) 8 .
C19 C16 C19 72(5) 7_455 .
C19 C16 C19 72(5) 8 2_455
C19 C16 C19 108(5) 7_455 2_455
C19 C16 C19 177(4) 7_455 8
C19 C16 C19 177(4) 2_455 .
C16 C17 H17A 109.5 . .
C16 C17 H17B 109.5 . .
C16 C17 H17C 109.5 . .
H17A C17 H17B 109.5 . .
H17A C17 H17C 109.5 . .
H17B C17 H17C 109.5 . .
C16 C18 H18A 109.5 . .
C16 C18 H18B 109.5 . .
C16 C18 H18C 109.5 . .
H18A C18 H18B 109.5 . .
H18A C18 H18C 109.5 . .
H18B C18 H18C 109.5 . .
C16 C19 H19A 109.5 . .
C16 C19 H19B 109.5 . .
C16 C19 H19C 109.5 . .
H19A C19 H19B 109.5 . .
H19A C19 H19C 109.5 . .
H19B C19 H19C 109.5 . .

loop_
_geom_bond_atom_site_label_1
_geom_bond_atom_site_label_2
_geom_bond_distance
_geom_bond_site_symmetry_2
Zn1 Zn1 2.938(6) 5
Zn1 O1 2.027(6) 8
Zn1 O1 2.027(6) 2
Zn1 O1 2.027(6) 7
Zn1 O1 2.027(6) .
Zn1 N1 1.79(2) .
Br1 C7 1.859(15) .
C5 C6 1.494(14) .
C5 C4 1.355(11) 6
C5 C4 1.355(11) .
C2 C1 1.530(19) .
C2 C3 1.365(11) .
C2 C3 1.365(11) 6
C1 O1 1.216(8) .
C1 O1 1.216(8) 6
C6 C6 1.42(2) 7_455
C6 C7 1.408(12) .
C4 H4 0.9500 .
C4 C3 1.418(12) .
C7 C6 1.408(12) 3_545
C3 H3 0.9500 .
N1 C8 1.3802(11) .
N1 C8 1.3802(11) 2
C10 C9 1.3799(11) .
C10 C9 1.3799(10) 2
C10 C11 1.29(2) .
C8 H8 0.9500 .
C8 C9 1.3800(11) .
C9 H9 0.9500 .
C11 C12 1.139(19) .
C12 C13 1.29(2) .
C13 C14 1.3798(11) 2
C13 C14 1.3798(11) .
C14 C14 1.3800(11) 3_556
C14 O4 1.4501(11) .
O4 C15 1.458(17) .
C15 O5 1.443(17) 8
C15 O5 1.443(17) .
C15 O6 1.286(19) .
O5 O5 0.00(5) 8
O5 C16 1.4500(11) .
O5 C18 1.60(7) 7_455
O5 C18 1.60(7) 2_455
O5 C19 1.62(7) 2_455
O5 C19 1.62(7) 7_455
O6 C15 1.286(19) 6_556
C16 O5 1.4500(11) 8
C16 O5 1.4500(11) 7_455
C16 O5 1.4500(11) 2_455
C16 C17 1.5000(11) .
C16 C17 1.5001(11) 2_455
C16 C18 1.5000(11) 8
C16 C18 1.5000(11) 2_455
C16 C19 1.5000(11) .
C16 C19 1.5000(11) 2_455
C16 C19 1.5000(11) 8
C16 C19 1.5000(11) 7_455
C17 H17A 0.9800 .
C17 H17B 0.9800 .
C17 H17C 0.9800 .
C18 H18A 0.9800 .
C18 H18B 0.9800 .
C18 H18C 0.9800 .
C19 H19A 0.9800 .
C19 H19B 0.9800 .
C19 H19C 0.9800 .

loop_
_geom_torsion_atom_site_label_1
_geom_torsion_atom_site_label_2
_geom_torsion_atom_site_label_3
_geom_torsion_atom_site_label_4
_geom_torsion
_geom_torsion_site_symmetry_1
_geom_torsion_site_symmetry_4
Zn1 Zn1 O1 C1 5.3(9) 5 .
Zn1 Zn1 N1 C8 0(100) 5 2
Zn1 Zn1 N1 C8 0(100) 5 .
Zn1 N1 C8 C9 180.000(2) . .
C5 C6 C7 Br1 0.0 . .
C5 C6 C7 C6 180.0 . 3_545
C5 C4 C3 C2 -1.8(15) . .
C2 C1 O1 Zn1 169.7(7) . .
C1 C2 C3 C4 175.7(10) . .
C6 C5 C4 C3 -176.0(9) . .
C6 C6 C7 Br1 180.0 7_455 .
C6 C6 C7 C6 0.0 7_455 3_545
O1 Zn1 O1 C1 84.6(10) 8 .
O1 Zn1 O1 C1 5.3(9) 2 .
O1 Zn1 O1 C1 -74.5(10) 7 .
O1 Zn1 N1 C8 45.67(18) 8 2
O1 Zn1 N1 C8 -134.33(18) 7 2
O1 Zn1 N1 C8 134.33(18) 2 2
O1 Zn1 N1 C8 134.33(18) . .
O1 Zn1 N1 C8 -45.67(18) 2 .
O1 Zn1 N1 C8 -134.33(18) 8 .
O1 Zn1 N1 C8 45.67(18) 7 .
O1 Zn1 N1 C8 -45.67(18) . 2
O1 C1 O1 Zn1 -12(2) 6 .
C4 C5 C6 C6 89.2(9) 6 7_455
C4 C5 C6 C6 -89.2(9) . 7_455
C4 C5 C6 C7 90.8(9) . .
C4 C5 C6 C7 -90.8(9) 6 .
C4 C5 C4 C3 5.7(18) 6 .
C3 C2 C1 O1 179.8(11) 6 6
C3 C2 C1 O1 -1.8(18) 6 .
C3 C2 C1 O1 1.8(18) . 6
C3 C2 C1 O1 -179.8(11) . .
C3 C2 C3 C4 -2.2(19) 6 .
N1 Zn1 O1 C1 -174.7(9) . .
N1 C8 C9 C10 0.000(3) . .
C10 C11 C12 C13 0(100) . .
C8 N1 C8 C9 0.000(2) 2 .
C9 C10 C9 C8 0.000(2) 2 .
C9 C10 C11 C12 0(100) 2 .
C9 C10 C11 C12 0(100) . .
C11 C10 C9 C8 180.000(3) . .
C11 C12 C13 C14 0(100) . 2
C11 C12 C13 C14 0(100) . .
C12 C13 C14 C14 180.000(2) . 3_556
C12 C13 C14 O4 0.000(2) . .
C13 C14 O4 C15 180.000(6) . .
C14 C13 C14 C14 0.000(6) 2 3_556
C14 C13 C14 O4 180.000(2) 2 .
C14 C14 O4 C15 0.000(7) 3_556 .
C14 O4 C15 O5 180.000(6) . 8
C14 O4 C15 O5 180.000(6) . .
C14 O4 C15 O6 0.000(7) . .
O4 C15 O5 O5 0.0(16) . 8
O4 C15 O5 C16 180.000(12) . .
O4 C15 O5 C18 -70(3) . 2_455
O4 C15 O5 C18 70(3) . 7_455
O4 C15 O5 C19 -70(3) . 7_455
O4 C15 O5 C19 70(3) . 2_455
O4 C15 O6 C15 0.000(6) . 6_556
C15 O5 C16 O5 0.000(15) . 2_455
C15 O5 C16 O5 0.000(15) . 7_455
C15 O5 C16 O5 0(100) . 8
C15 O5 C16 C17 -180(3) . .
C15 O5 C16 C17 178(16) . 2_455
C15 O5 C16 C18 59(3) . 8
C15 O5 C16 C18 118.1(16) . 2_455
C15 O5 C16 C19 117.7(16) . 7_455
C15 O5 C16 C19 -60(3) . 8
C15 O5 C16 C19 60(3) . .
C15 O5 C16 C19 -117.7(16) . 2_455
O5 C15 O5 C16 0(100) 8 .
O5 C15 O5 C18 0(100) 8 7_455
O5 C15 O5 C18 0(100) 8 2_455
O5 C15 O5 C19 0(100) 8 7_455
O5 C15 O5 C19 0(100) 8 2_455
O5 C15 O6 C15 180.000(7) . 6_556
O5 C15 O6 C15 180.000(7) 8 6_556
O5 O5 C16 O5 0(100) 8 2_455
O5 O5 C16 O5 0(100) 8 7_455
O5 O5 C16 C17 0.0(17) 8 .
O5 O5 C16 C17 0.0(18) 8 2_455
O5 O5 C16 C18 0.0(14) 8 2_455
O5 O5 C16 C18 0(2) 8 8
O5 O5 C16 C19 0(2) 8 .
O5 O5 C16 C19 0(2) 8 2_455
O5 O5 C16 C19 0.0(14) 8 7_455
O5 O5 C16 C19 0.0(15) 8 8
O6 C15 O5 O5 0(100) . 8
O6 C15 O5 C16 0.000(15) . .
O6 C15 O5 C18 110(3) . 2_455
O6 C15 O5 C18 -110(3) . 7_455
O6 C15 O5 C19 -110(3) . 2_455
O6 C15 O5 C19 110(3) . 7_455
C18 O5 C16 O5 0(100) 7_455 8
C18 O5 C16 O5 0(38) 2_455 8
C18 O5 C16 O5 118.1(16) 7_455 7_455
C18 O5 C16 O5 -118.1(16) 2_455 7_455
C18 O5 C16 O5 118.1(16) 7_455 2_455
C18 O5 C16 O5 -118.1(16) 2_455 2_455
C18 O5 C16 C17 -64(15) 7_455 2_455
C18 O5 C16 C17 60(16) 2_455 2_455
C18 O5 C16 C17 -61(4) 7_455 .
C18 O5 C16 C17 62(3) 2_455 .
C18 O5 C16 C18 -124(3) 7_455 2_455
C18 O5 C16 C18 178(3) 7_455 8
C18 O5 C16 C18 -59(4) 2_455 8
C18 O5 C16 C19 -124.2(19) 7_455 7_455
C18 O5 C16 C19 -179(4) 2_455 8
C18 O5 C16 C19 0(2) 2_455 7_455
C18 O5 C16 C19 0(2) 7_455 2_455
C18 O5 C16 C19 124.2(19) 2_455 2_455
C18 O5 C16 C19 179(4) 7_455 .
C18 O5 C16 C19 58(3) 7_455 8
C18 O5 C16 C19 -58(3) 2_455 .
C19 O5 C16 O5 117.7(15) 2_455 2_455
C19 O5 C16 O5 -117.7(15) 7_455 2_455
C19 O5 C16 O5 -117.7(15) 7_455 7_455
C19 O5 C16 O5 0(40) 7_455 8
C19 O5 C16 O5 0(100) 2_455 8
C19 O5 C16 O5 117.7(15) 2_455 7_455
C19 O5 C16 C17 60(15) 7_455 2_455
C19 O5 C16 C17 -65(16) 2_455 2_455
C19 O5 C16 C17 63(4) 7_455 .
C19 O5 C16 C17 -62(3) 2_455 .
C19 O5 C16 C18 -58(3) 7_455 8
C19 O5 C16 C18 177(4) 2_455 8
C19 O5 C16 C18 -124.2(19) 2_455 2_455
C19 O5 C16 C18 0(2) 7_455 2_455
C19 O5 C16 C19 -57(4) 7_455 .
C19 O5 C16 C19 178(3) 2_455 .
C19 O5 C16 C19 125(3) 7_455 2_455
C19 O5 C16 C19 -178(3) 7_455 8
C19 O5 C16 C19 57(4) 2_455 8
C19 O5 C16 C19 -125(3) 2_455 7_455

loop_
_smtbx_masks_void_nr
_smtbx_masks_void_average_x
_smtbx_masks_void_average_y
_smtbx_masks_void_average_z
_smtbx_masks_void_volume
_smtbx_masks_void_count_electrons
1 -0.949 0.736 -0.682 2927.6 192.4
